data_4002642
loop_
_publ_author_name
'Tumanov, Nikolay A.'
'Roedern, Elsa'
'\/Lodziana, Zbigniew'
'Nielsen, Dorrit B.'
'Jensen, Torben R.'
'Talyzin, Alexandr V.'
'\<Cern\'y, Radovan'
'Chernyshov, Dmitry'
'Dmitriev, Vladimir'
'Palasyuk, Taras'
'Filinchuk, Yaroslav'

_publ_section_title
;
 High-Pressure Study of Mn(BH4)2Reveals a Stable Polymorph with High
 Hydrogen Density
;
_journal_issue 1
_journal_name_full 'Chemistry of Materials'
_journal_page_first 274
_journal_paper_doi 10.1021/acs.chemmater.5b04102
_journal_volume 28
_journal_year 2016
_chemical_formula_moiety 'Mn 2+, (BH4 1-)2'
_chemical_formula_sum 'B2 H8 Mn'
_chemical_formula_weight 84.62
_chemical_name_common '\d-manganese borohydride'
_chemical_name_systematic
; 
manganese ditetrahydroborate
;
_space_group_IT_number 142
_symmetry_cell_setting tetragonal
_symmetry_space_group_name_Hall '-I 4bd 2c'
_symmetry_space_group_name_H-M 'I 41/a c d :2'
_cell_angle_alpha 90.00000
_cell_angle_beta 90.00000
_cell_angle_gamma 90.00000
_cell_formula_units_Z 8
_cell_length_a 7.85254(6)
_cell_length_b 7.85254(6)
_cell_length_c 12.14548(17)
_cell_measurement_temperature 295
_cell_volume 748.919(13)
_computing_structure_refinement FULLPROF
_diffrn_ambient_pressure 100
_diffrn_ambient_temperature 295
_diffrn_detector 'Multi-analysing crystals (MAC) detector'
_diffrn_detector_type 'Multi-analysing crystals (MAC) detector'
_diffrn_measurement_device_type BMI11
_diffrn_radiation_type synchrotron
_diffrn_radiation_wavelength 0.825770
_diffrn_source synchrotron
_pd_char_colour colourless
_pd_instr_location
; 
BMI11 at the Diamond Light Source, Didcot, UK
;
_pd_meas_2theta_range_inc 0.010001
_pd_meas_2theta_range_max 150.00000
_pd_meas_2theta_range_min 0.06000
_pd_meas_number_of_points 14995
_pd_meas_scan_method step
_pd_prep_pressure 1200000
_pd_prep_temperature 295
_pd_proc_2theta_range_inc 0.010001
_pd_proc_2theta_range_max 150.0134
_pd_proc_2theta_range_min 0.0734
_pd_proc_ls_prof_R_factor 6.4857
_pd_proc_ls_prof_wR_expected 2.1623
_pd_proc_ls_prof_wR_factor 8.6747
_pd_proc_wavelength 0.825770
_pd_spec_mounting
; 
0.5 mm borosilicate glass capillary
;
_pd_spec_mount_mode transmission
_pd_spec_shape cylinder
_refine_ls_goodness_of_fit_all 4.01
_refine_ls_number_parameters 10
_refine_ls_number_reflns 1343
_refine_ls_number_restraints 0
_refine_ls_R_I_factor 5.1809
_refine_ls_shift/su_max 0.01
_cod_data_source_file cm5b04102_si_002.cif
_cod_data_source_block Mn(BH4)2_in_I41acd
_cod_depositor_comments
;
The following automatic conversions were performed:

'_symmetry_cell_setting' value 'Tetragonal' changed to 'tetragonal'
according to
/usr/data/users/saulius/crontab/automatic-downloads/rss-feeds/ACS/lib/dictionaries/cif_core.dic
dictionary named 'cif_core.dic' version 2.4.2 from 2011-04-26.

Automatic conversion script
Id: cif_fix_values 4268 2015-11-12 08:31:59Z antanas 

 Adding full bibliography for 4002641--4002643.cif.
;
_cod_original_cell_volume 748.919(16)
_cod_original_sg_symbol_H-M 'I 41/a c d'
_cod_database_code 4002642
_pd_proc_ls_prof_cr_factor 17.7258
_pd_proc_ls_prof_cwr_factor 16.8973
_pd_proc_ls_prof_cwr_expected 4.2119
_pd_proc_ls_prof_chi2 16.0942
_pd_proc_ls_prof_echi2 16.4629

loop_
_symmetry_equiv_pos_as_xyz
x,y,z
-y+1/4,x+3/4,z+1/4
-x+1/2,-y,z+1/2
y+1/4,-x+1/4,z+3/4
-x,y,z+1/2
y+3/4,x+3/4,z+3/4
x+1/2,-y,z
-y+3/4,-x+1/4,z+1/4
-x,-y,-z
y+3/4,-x+1/4,-z+3/4
x+1/2,y,-z+1/2
-y+3/4,x+3/4,-z+1/4
x,-y,-z+1/2
-y+1/4,-x+1/4,-z+1/4
-x+1/2,y,-z
y+1/4,x+3/4,-z+3/4
x+1/2,y+1/2,z+1/2
-y+3/4,x+1/4,z+3/4
-x,-y+1/2,z
y+3/4,-x+3/4,z+1/4
-x+1/2,y+1/2,z
y+1/4,x+1/4,z+1/4
x,-y+1/2,z+1/2
-y+1/4,-x+3/4,z+3/4
-x+1/2,-y+1/2,-z+1/2
y+1/4,-x+3/4,-z+1/4
x,y+1/2,-z
-y+1/4,x+1/4,-z+3/4
x+1/2,-y+1/2,-z
-y+3/4,-x+3/4,-z+3/4
-x,y+1/2,-z+1/2
y+3/4,x+1/4,-z+1/4

loop_
_atom_site_label
_atom_site_fract_x
_atom_site_fract_y
_atom_site_fract_z
_atom_site_U_iso_or_equiv
_atom_site_occupancy
_atom_site_adp_type
_atom_site_type_symbol
Mn 0.00000 0.25000 0.12500 0.0244(6) 1.00000 Uiso MN
B 0.0197(17) 0.00000 0.25000 0.00555 1.00000 Uiso B
H1 -0.0833(17) -0.01726 0.17047 0.01822 1.00000 Uiso H
H2 0.1247(17) 0.86217 0.24890 0.01822 1.00000 Uiso H

loop_
_atom_type_symbol
_atom_type_scat_Cromer_Mann_a1
_atom_type_scat_Cromer_Mann_b1
_atom_type_scat_Cromer_Mann_a2
_atom_type_scat_Cromer_Mann_b2
_atom_type_scat_Cromer_Mann_a3
_atom_type_scat_Cromer_Mann_b3
_atom_type_scat_Cromer_Mann_a4
_atom_type_scat_Cromer_Mann_b4
_atom_type_scat_Cromer_Mann_c
_atom_type_scat_dispersion_real
_atom_type_scat_dispersion_imag
_atom_type_scat_source
mn 11.28190 5.34090 7.35730 0.34320 3.01930 17.86740 2.24410 83.75430 1.08960 0.29500 0.72900 International_Tables_for_Crystallography_Vol.C(1991)_Tables_6.1.1.4_and_6.1.1.5
b 2.05450 23.21850 1.33260 1.02100 1.09790 60.34980 0.70680 0.14030 -0.19320 0.00000 0.00100 International_Tables_for_Crystallography_Vol.C(1991)_Tables_6.1.1.4_and_6.1.1.5
h 0.49300 10.51090 0.32291 26.12570 0.14019 3.14236 0.04081 57.79970 0.00304 0.00000 0.00000 International_Tables_for_Crystallography_Vol.C(1991)_Tables_6.1.1.4_and_6.1.1.5

loop_
_geom_angle_atom_site_label_1
_geom_angle_atom_site_label_2
_geom_angle_atom_site_label_3
_geom_angle
_geom_angle_site_symmetry_1
_geom_angle_site_symmetry_3
H1 B H1 100.7(8) 1_555 13_555
H1 B H2 107.1(13) 1_555 1_545
H1 B H2 118.6(13) 1_555 13_565
H1 B H2 118.6(13) 13_555 1_545
H1 B H2 107.1(13) 13_555 13_565
H2 B H2 105.4(7) 1_545 13_565

loop_
_geom_bond_atom_site_label_1
_geom_bond_atom_site_label_2
_geom_bond_distance
_geom_bond_site_symmetry_2
Mn B 2.4865(8) 1_555
Mn B 2.4865(8) 4_554
B H1 1.267(12) 1_555
B H2 1.361(11) 1_545
